data_7114705
loop_
_publ_author_name
'Aldridge, S.'
'Al-Fawaz, A.'
'Calder, R. J.'
'Dickinson, A. A.'
'Willock, D. J.'
'Light, M. E.'
'Hursthouse, M. B.'

_publ_section_title
;
 Perfluoroaryl boryl complexes: synthesis, spectroscopic and structural
 characterisation of a complex containing the bis(pentafluorophenyl)boryl
 ligand
;
_journal_issue 18
_journal_name_full 'Chemical Communications'
_journal_page_first 1846
_journal_paper_doi 10.1039/b106881b
_journal_year 2001
_chemical_formula_sum 'C19 H5 B F10 Fe O2'
_chemical_formula_weight 521.89
_chemical_name_systematic
; 
Simon Aldridge
;
_space_group_IT_number 2
_symmetry_cell_setting triclinic
_symmetry_space_group_name_Hall '-P 1'
_symmetry_space_group_name_H-M 'P -1'
_atom_sites_solution_hydrogens geom
_atom_sites_solution_primary direct
_atom_sites_solution_secondary difmap
_audit_creation_method SHELXL-97
_cell_angle_alpha 93.628(3)
_cell_angle_beta 93.588(3)
_cell_angle_gamma 113.060(3)
_cell_formula_units_Z 4
_cell_length_a 10.6895(2)
_cell_length_b 13.4060(2)
_cell_length_c 13.6885(2)
_cell_measurement_temperature 120(2)
_cell_volume 1793.08(7)
_computing_structure_refinement 'SHELXL-97 (Sheldrick, 1997)'
_computing_structure_solution 'SHELXS-97 (Sheldrick, 1990)'
_diffrn_ambient_temperature 120(2)
_diffrn_measured_fraction_theta_full 0.963
_diffrn_measured_fraction_theta_max 0.963
_diffrn_radiation_monochromator graphite
_diffrn_radiation_source 'fine-focus sealed tube'
_diffrn_radiation_type MoK\a
_diffrn_radiation_wavelength 0.71073
_diffrn_reflns_av_R_equivalents 0.0589
_diffrn_reflns_av_sigmaI/netI 0.1042
_diffrn_reflns_limit_h_max 12
_diffrn_reflns_limit_h_min -12
_diffrn_reflns_limit_k_max 15
_diffrn_reflns_limit_k_min -15
_diffrn_reflns_limit_l_max 16
_diffrn_reflns_limit_l_min -16
_diffrn_reflns_number 12458
_diffrn_reflns_theta_full 25.03
_diffrn_reflns_theta_max 25.03
_diffrn_reflns_theta_min 3.00
_exptl_absorpt_coefficient_mu 0.959
_exptl_absorpt_correction_T_max 0.9102
_exptl_absorpt_correction_T_min 0.8314
_exptl_crystal_density_diffrn 1.933
_exptl_crystal_density_method 'not measured'
_exptl_crystal_F_000 1024
_exptl_crystal_size_max 0.20
_exptl_crystal_size_mid 0.20
_exptl_crystal_size_min 0.10
_refine_diff_density_max 0.356
_refine_diff_density_min -0.431
_refine_diff_density_rms 0.084
_refine_ls_extinction_method none
_refine_ls_goodness_of_fit_ref 0.942
_refine_ls_hydrogen_treatment mixed
_refine_ls_matrix_type full
_refine_ls_number_parameters 595
_refine_ls_number_reflns 6094
_refine_ls_number_restraints 0
_refine_ls_restrained_S_all 0.942
_refine_ls_R_factor_all 0.0829
_refine_ls_R_factor_gt 0.0431
_refine_ls_shift/su_max 0.023
_refine_ls_shift/su_mean 0.001
_refine_ls_structure_factor_coef Fsqd
_refine_ls_weighting_details 'calc w=1/[\s^2^(Fo^2^)+(0.0000P)^2^+0.0000P] where P=(Fo^2^+2Fc^2^)/3'
_refine_ls_weighting_scheme calc
_refine_ls_wR_factor_gt 0.0741
_refine_ls_wR_factor_ref 0.0858
_reflns_number_gt 4084
_reflns_number_total 6094
_reflns_threshold_expression >2sigma(I)
_cod_data_source_file b106881b.txt
_cod_data_source_block s92
_cod_depositor_comments
;
The following automatic conversions were performed:

'_symmetry_cell_setting' value 'Triclinic' changed to 'triclinic'
according to
/usr/data/users/saulius/automatic-downloads/retrospective/RSC/lib/dictionaries/cif_core.dic
dictionary named 'cif_core.dic' version 2.4.2 from 2011-04-26.

Automatic conversion script
Id: cif_fix_values 2281 2013-09-26 08:29:07Z andrius 
;
_cod_original_cell_volume 1793.08(5)
_cod_original_sg_symbol_H-M P-1
_cod_database_code 7114705

loop_
_symmetry_equiv_pos_as_xyz
'x, y, z'
'-x, -y, -z'

loop_
_atom_site_label
_atom_site_type_symbol
_atom_site_fract_x
_atom_site_fract_y
_atom_site_fract_z
_atom_site_U_iso_or_equiv
_atom_site_adp_type
_atom_site_occupancy
_atom_site_symmetry_multiplicity
_atom_site_calc_flag
_atom_site_refinement_flags
Fe1 Fe 0.56769(6) 0.24589(4) 0.45921(3) 0.01710(15) Uani 1 1 d .
Fe2 Fe 0.32135(6) -0.25383(4) 1.03181(3) 0.01762(15) Uani 1 1 d .
F16 F 0.1237(2) -0.10609(16) 1.21431(13) 0.0243(5) Uani 1 1 d .
F17 F 0.0139(2) -0.15195(17) 1.38736(13) 0.0290(6) Uani 1 1 d .
F6 F 0.3685(2) 0.40745(16) 0.64039(13) 0.0257(5) Uani 1 1 d .
F20 F 0.0292(2) -0.47830(16) 1.13829(13) 0.0240(5) Uani 1 1 d .
F14 F -0.3002(2) -0.35687(18) 0.87205(14) 0.0296(6) Uani 1 1 d .
F15 F -0.1250(2) -0.40356(16) 0.99138(13) 0.0239(5) Uani 1 1 d .
F5 F 0.1507(2) 0.06197(16) 0.46982(13) 0.0254(5) Uani 1 1 d .
F19 F -0.0799(2) -0.52283(16) 1.31085(13) 0.0267(5) Uani 1 1 d .
F9 F 0.2963(2) 0.03337(16) 0.80561(13) 0.0265(6) Uani 1 1 d .
F18 F -0.0849(2) -0.36001(17) 1.43668(13) 0.0265(5) Uani 1 1 d .
F10 F 0.3637(2) 0.05302(15) 0.62008(13) 0.0216(5) Uani 1 1 d .
F11 F 0.1992(2) -0.04133(16) 0.99767(13) 0.0246(5) Uani 1 1 d .
F2 F 0.1553(2) 0.41861(17) 0.30087(14) 0.0299(6) Uani 1 1 d .
F1 F 0.3755(2) 0.43170(16) 0.41684(13) 0.0257(5) Uani 1 1 d .
F12 F 0.0245(2) 0.00409(17) 0.87780(13) 0.0284(6) Uani 1 1 d .
F3 F -0.0687(2) 0.22796(17) 0.26984(13) 0.0288(6) Uani 1 1 d .
F7 F 0.3068(3) 0.38839(18) 0.82890(14) 0.0341(6) Uani 1 1 d .
F4 F -0.0704(2) 0.05022(18) 0.35433(14) 0.0327(6) Uani 1 1 d .
F8 F 0.2691(2) 0.20151(18) 0.91180(13) 0.0315(6) Uani 1 1 d .
F13 F -0.2282(2) -0.15165(18) 0.81607(13) 0.0306(6) Uani 1 1 d .
O1 O 0.5200(3) 0.3415(2) 0.28287(17) 0.0310(7) Uani 1 1 d .
O4 O 0.3364(3) -0.3944(2) 1.18132(17) 0.0293(7) Uani 1 1 d .
O3 O 0.4165(3) -0.0561(2) 1.16523(18) 0.0331(7) Uani 1 1 d .
C31 C -0.1766(4) -0.2793(3) 0.9017(2) 0.0215(9) Uani 1 1 d .
C12 C 0.0409(4) 0.1434(3) 0.3700(2) 0.0199(9) Uani 1 1 d .
C20 C 0.2443(4) -0.2994(3) 0.8825(2) 0.0199(9) Uani 1 1 d .
H20 H 0.1511 -0.3229 0.8581 0.024 Uiso 1 1 calc R
C13 C 0.1550(4) 0.1522(3) 0.4273(2) 0.0171(9) Uani 1 1 d .
C33 C 0.0835(4) -0.2892(3) 1.1709(2) 0.0136(8) Uani 1 1 d .
C5 C 0.6849(4) 0.3384(3) 0.5873(2) 0.0191(9) Uani 1 1 d .
H5 H 0.6551 0.3776 0.6341 0.023 Uiso 1 1 calc R
C9 C 0.2668(4) 0.3351(3) 0.4006(2) 0.0173(9) Uani 1 1 d .
C29 C -0.0124(4) -0.0973(3) 0.9060(2) 0.0185(9) Uani 1 1 d .
C28 C 0.0775(4) -0.1230(3) 0.9661(2) 0.0203(9) Uani 1 1 d .
C32 C -0.0837(4) -0.3011(3) 0.9637(2) 0.0184(9) Uani 1 1 d .
C30 C -0.1381(4) -0.1745(3) 0.8743(2) 0.0230(10) Uani 1 1 d .
C8 C 0.2719(4) 0.2452(3) 0.4447(2) 0.0157(9) Uani 1 1 d .
C11 C 0.0425(4) 0.2344(3) 0.3272(2) 0.0205(9) Uani 1 1 d .
C38 C 0.0293(4) -0.3948(3) 1.1994(2) 0.0169(9) Uani 1 1 d .
C34 C 0.0746(4) -0.2106(3) 1.2376(2) 0.0178(9) Uani 1 1 d .
O2 O 0.3876(3) 0.0249(2) 0.38326(18) 0.0314(7) Uani 1 1 d .
C15 C 0.3521(4) 0.3133(3) 0.6805(2) 0.0186(9) Uani 1 1 d .
C26 C 0.3271(4) -0.3381(3) 1.1231(3) 0.0212(9) Uani 1 1 d .
C25 C 0.3788(4) -0.1339(3) 1.1124(3) 0.0227(9) Uani 1 1 d .
C35 C 0.0189(4) -0.2316(3) 1.3255(2) 0.0179(9) Uani 1 1 d .
C24 C 0.3104(4) -0.3665(3) 0.9147(2) 0.0214(9) Uani 1 1 d .
H24 H 0.2686 -0.4431 0.9171 0.026 Uiso 1 1 calc R
C19 C 0.3513(4) 0.1389(3) 0.6697(2) 0.0166(9) Uani 1 1 d .
B2 B 0.1439(5) -0.2592(3) 1.0678(3) 0.0171(10) Uani 1 1 d .
C27 C 0.0455(4) -0.2255(3) 0.9971(2) 0.0172(9) Uani 1 1 d .
C18 C 0.3172(4) 0.1278(3) 0.7652(2) 0.0198(9) Uani 1 1 d .
C22 C 0.4704(5) -0.1918(3) 0.9304(2) 0.0270(10) Uani 1 1 d .
H22 H 0.5542 -0.1300 0.9441 0.032 Uiso 1 1 calc R
C1 C 0.7516(4) 0.3787(3) 0.5037(2) 0.0223(9) Uani 1 1 d .
H1 H 0.7733 0.4497 0.4836 0.027 Uiso 1 1 calc R
C17 C 0.3014(4) 0.2110(3) 0.8177(2) 0.0213(9) Uani 1 1 d .
C7 C 0.4594(5) 0.1130(3) 0.4133(2) 0.0229(10) Uani 1 1 d .
C37 C -0.0268(4) -0.4190(3) 1.2868(2) 0.0181(9) Uani 1 1 d .
C10 C 0.1553(4) 0.3300(3) 0.3427(2) 0.0203(9) Uani 1 1 d .
C36 C -0.0317(4) -0.3377(3) 1.3501(2) 0.0195(9) Uani 1 1 d .
C4 C 0.6705(4) 0.2292(3) 0.5889(2) 0.0200(9) Uani 1 1 d .
H4 H 0.6277 0.1814 0.6364 0.024 Uiso 1 1 calc R
C14 C 0.3697(4) 0.2319(3) 0.6229(2) 0.0168(9) Uani 1 1 d .
C2 C 0.7807(4) 0.2949(3) 0.4546(3) 0.0234(9) Uani 1 1 d .
H2 H 0.8259 0.3002 0.3964 0.028 Uiso 1 1 calc R
C6 C 0.5373(4) 0.3034(3) 0.3529(3) 0.0228(9) Uani 1 1 d .
C23 C 0.4494(4) -0.2995(3) 0.9426(2) 0.0229(10) Uani 1 1 d .
H23 H 0.5172 -0.3238 0.9659 0.027 Uiso 1 1 calc R
C16 C 0.3208(4) 0.3057(3) 0.7758(2) 0.0225(10) Uani 1 1 d .
C3 C 0.7313(4) 0.2031(3) 0.5069(2) 0.0227(9) Uani 1 1 d .
H3 H 0.7373 0.1352 0.4905 0.027 Uiso 1 1 calc R
C21 C 0.3425(4) -0.1916(3) 0.8935(2) 0.0235(10) Uani 1 1 d .
H21 H 0.3265 -0.1291 0.8788 0.028 Uiso 1 1 calc R
B1 B 0.3997(5) 0.2449(3) 0.5104(3) 0.0157(10) Uani 1 1 d .

loop_
_atom_site_aniso_label
_atom_site_aniso_U_11
_atom_site_aniso_U_22
_atom_site_aniso_U_33
_atom_site_aniso_U_23
_atom_site_aniso_U_13
_atom_site_aniso_U_12
Fe1 0.0177(4) 0.0183(3) 0.0160(3) 0.0012(2) 0.0023(2) 0.0078(3)
Fe2 0.0180(4) 0.0210(3) 0.0153(3) 0.0030(2) 0.0035(2) 0.0088(3)
F16 0.0321(16) 0.0180(12) 0.0249(11) 0.0053(9) 0.0056(10) 0.0114(12)
F17 0.0405(17) 0.0281(13) 0.0221(11) -0.0035(10) 0.0085(11) 0.0176(13)
F6 0.0325(16) 0.0190(12) 0.0282(11) 0.0017(9) 0.0041(10) 0.0127(12)
F20 0.0324(16) 0.0196(12) 0.0216(11) -0.0003(9) 0.0086(10) 0.0116(12)
F14 0.0199(16) 0.0380(14) 0.0293(12) -0.0023(11) -0.0016(10) 0.0113(13)
F15 0.0233(15) 0.0217(13) 0.0244(11) 0.0035(10) 0.0033(10) 0.0060(12)
F5 0.0279(15) 0.0201(12) 0.0255(11) 0.0079(9) -0.0001(10) 0.0060(12)
F19 0.0306(16) 0.0198(12) 0.0288(12) 0.0082(10) 0.0112(11) 0.0070(12)
F9 0.0289(16) 0.0323(13) 0.0213(11) 0.0145(10) 0.0072(10) 0.0129(12)
F18 0.0271(16) 0.0352(14) 0.0177(11) 0.0055(10) 0.0099(10) 0.0112(12)
F10 0.0252(15) 0.0212(12) 0.0212(11) 0.0034(9) 0.0046(10) 0.0116(11)
F11 0.0270(16) 0.0217(13) 0.0251(11) 0.0045(10) 0.0009(10) 0.0093(12)
F2 0.0389(17) 0.0292(13) 0.0299(12) 0.0066(10) 0.0001(11) 0.0222(13)
F1 0.0287(16) 0.0188(12) 0.0287(12) 0.0044(10) 0.0022(10) 0.0084(12)
F12 0.0369(17) 0.0301(14) 0.0260(12) 0.0102(10) 0.0053(11) 0.0202(13)
F3 0.0234(15) 0.0497(15) 0.0195(11) 0.0007(10) -0.0034(10) 0.0223(13)
F7 0.0416(18) 0.0355(14) 0.0278(12) -0.0098(10) 0.0075(11) 0.0195(14)
F4 0.0208(16) 0.0362(14) 0.0308(12) 0.0038(11) -0.0061(11) 0.0012(13)
F8 0.0287(16) 0.0477(15) 0.0157(11) 0.0017(10) 0.0079(10) 0.0120(13)
F13 0.0299(16) 0.0485(15) 0.0243(12) 0.0050(11) -0.0019(10) 0.0276(14)
O1 0.041(2) 0.0401(18) 0.0175(14) 0.0101(13) 0.0079(13) 0.0199(17)
O4 0.035(2) 0.0368(18) 0.0233(14) 0.0120(13) 0.0050(13) 0.0196(16)
O3 0.029(2) 0.0320(18) 0.0333(16) -0.0101(14) -0.0004(14) 0.0089(16)
C31 0.016(3) 0.029(2) 0.016(2) -0.0088(18) 0.0040(17) 0.006(2)
C12 0.017(3) 0.023(2) 0.0139(19) 0.0007(17) 0.0005(17) 0.002(2)
C20 0.020(3) 0.027(2) 0.0129(19) -0.0014(17) 0.0027(17) 0.010(2)
C13 0.021(3) 0.021(2) 0.0115(18) 0.0023(16) 0.0037(17) 0.011(2)
C33 0.011(2) 0.017(2) 0.0135(18) 0.0019(16) 0.0016(15) 0.0060(19)
C5 0.012(2) 0.021(2) 0.022(2) -0.0005(17) 0.0007(17) 0.006(2)
C9 0.017(3) 0.016(2) 0.0178(19) -0.0018(16) 0.0034(17) 0.005(2)
C29 0.020(3) 0.020(2) 0.0170(19) 0.0020(17) 0.0073(17) 0.009(2)
C28 0.022(3) 0.026(2) 0.0148(19) -0.0029(17) 0.0006(17) 0.012(2)
C32 0.023(3) 0.022(2) 0.0149(19) 0.0021(16) 0.0054(17) 0.013(2)
C30 0.026(3) 0.038(3) 0.0150(19) 0.0025(18) 0.0034(18) 0.023(2)
C8 0.017(2) 0.016(2) 0.0139(18) -0.0001(16) 0.0041(16) 0.006(2)
C11 0.022(3) 0.035(3) 0.0111(19) 0.0024(17) 0.0019(17) 0.018(2)
C38 0.016(2) 0.021(2) 0.0150(19) -0.0024(16) 0.0013(16) 0.009(2)
C34 0.014(2) 0.018(2) 0.020(2) 0.0040(17) -0.0003(17) 0.005(2)
O2 0.030(2) 0.0235(17) 0.0379(17) -0.0064(14) -0.0009(14) 0.0102(16)
C15 0.017(3) 0.016(2) 0.021(2) 0.0014(16) -0.0003(17) 0.005(2)
C26 0.015(3) 0.030(2) 0.021(2) 0.0004(18) 0.0054(17) 0.011(2)
C25 0.020(3) 0.032(3) 0.020(2) 0.0092(19) 0.0050(18) 0.012(2)
C35 0.016(2) 0.022(2) 0.0171(19) -0.0053(17) 0.0007(17) 0.011(2)
C24 0.028(3) 0.022(2) 0.0158(19) 0.0015(16) 0.0054(18) 0.010(2)
C19 0.011(2) 0.022(2) 0.0168(19) -0.0014(16) 0.0018(16) 0.0064(19)
B2 0.022(3) 0.008(2) 0.018(2) -0.0027(17) 0.000(2) 0.004(2)
C27 0.023(3) 0.020(2) 0.0134(18) 0.0020(16) 0.0062(17) 0.013(2)
C18 0.018(3) 0.023(2) 0.017(2) 0.0067(17) -0.0004(17) 0.007(2)
C22 0.025(3) 0.031(3) 0.021(2) 0.0020(18) 0.0100(18) 0.006(2)
C1 0.018(3) 0.017(2) 0.029(2) 0.0017(17) 0.0029(18) 0.004(2)
C17 0.020(3) 0.034(2) 0.0092(19) 0.0007(17) 0.0047(17) 0.009(2)
C7 0.031(3) 0.028(3) 0.018(2) 0.0037(18) 0.0026(18) 0.019(2)
C37 0.016(2) 0.016(2) 0.021(2) 0.0016(17) 0.0026(17) 0.004(2)
C10 0.027(3) 0.027(2) 0.0148(19) 0.0057(17) 0.0044(18) 0.019(2)
C36 0.017(3) 0.028(2) 0.0117(18) 0.0024(17) 0.0047(16) 0.006(2)
C4 0.015(3) 0.023(2) 0.0189(19) 0.0046(17) 0.0008(17) 0.005(2)
C14 0.016(2) 0.021(2) 0.0140(18) 0.0004(16) -0.0003(16) 0.008(2)
C2 0.014(3) 0.031(2) 0.023(2) 0.0019(18) 0.0042(18) 0.007(2)
C6 0.021(3) 0.027(2) 0.022(2) -0.0028(18) 0.0054(18) 0.012(2)
C23 0.028(3) 0.032(2) 0.017(2) 0.0041(18) 0.0088(18) 0.019(2)
C16 0.020(3) 0.027(2) 0.020(2) -0.0094(18) 0.0022(18) 0.011(2)
C3 0.019(3) 0.027(2) 0.023(2) -0.0011(18) -0.0034(18) 0.012(2)
C21 0.035(3) 0.027(2) 0.016(2) 0.0070(17) 0.0095(18) 0.018(2)
B1 0.022(3) 0.005(2) 0.018(2) 0.0005(17) 0.0039(19) 0.003(2)

loop_
_atom_type_symbol
_atom_type_description
_atom_type_scat_dispersion_real
_atom_type_scat_dispersion_imag
_atom_type_scat_source
C C 0.0033 0.0016 'International Tables Vol C Tables 4.2.6.8 and 6.1.1.4'
H H 0.0000 0.0000 'International Tables Vol C Tables 4.2.6.8 and 6.1.1.4'
B B 0.0013 0.0007 'International Tables Vol C Tables 4.2.6.8 and 6.1.1.4'
O O 0.0106 0.0060 'International Tables Vol C Tables 4.2.6.8 and 6.1.1.4'
F F 0.0171 0.0103 'International Tables Vol C Tables 4.2.6.8 and 6.1.1.4'
Fe Fe 0.3463 0.8444 'International Tables Vol C Tables 4.2.6.8 and 6.1.1.4'

loop_
_geom_angle_atom_site_label_1
_geom_angle_atom_site_label_2
_geom_angle_atom_site_label_3
_geom_angle
C7 Fe1 C6 93.98(17)
C7 Fe1 B1 82.27(17)
C6 Fe1 B1 91.48(17)
C7 Fe1 C1 157.88(16)
C6 Fe1 C1 92.98(17)
B1 Fe1 C1 118.51(15)
C7 Fe1 C5 142.13(14)
C6 Fe1 C5 123.54(15)
B1 Fe1 C5 91.00(16)
C1 Fe1 C5 39.29(13)
C7 Fe1 C4 105.12(15)
C6 Fe1 C4 158.78(17)
B1 Fe1 C4 100.04(15)
C1 Fe1 C4 65.87(14)
C5 Fe1 C4 39.33(12)
C7 Fe1 C2 118.68(16)
C6 Fe1 C2 97.36(17)
B1 Fe1 C2 156.37(16)
C1 Fe1 C2 39.46(13)
C5 Fe1 C2 65.86(14)
C4 Fe1 C2 65.53(14)
C7 Fe1 C3 94.39(16)
C6 Fe1 C3 131.47(16)
B1 Fe1 C3 137.01(15)
C1 Fe1 C3 65.57(14)
C5 Fe1 C3 65.85(13)
C4 Fe1 C3 39.37(13)
C2 Fe1 C3 38.53(13)
C26 Fe2 C25 95.00(16)
C26 Fe2 B2 91.20(16)
C25 Fe2 B2 80.99(17)
C26 Fe2 C24 94.65(14)
C25 Fe2 C24 161.25(17)
B2 Fe2 C24 114.84(17)
C26 Fe2 C21 158.26(14)
C25 Fe2 C21 101.84(15)
B2 Fe2 C21 104.85(15)
C24 Fe2 C21 65.48(14)
C26 Fe2 C20 128.21(16)
C25 Fe2 C20 136.38(14)
B2 Fe2 C20 91.16(16)
C24 Fe2 C20 39.36(12)
C21 Fe2 C20 38.94(14)
C26 Fe2 C23 94.17(14)
C25 Fe2 C23 123.93(18)
B2 Fe2 C23 153.79(17)
C24 Fe2 C23 39.16(15)
C21 Fe2 C23 65.02(13)
C20 Fe2 C23 65.54(14)
C26 Fe2 C22 125.66(16)
C25 Fe2 C22 96.02(17)
B2 Fe2 C22 143.09(15)
C24 Fe2 C22 65.33(15)
C21 Fe2 C22 39.38(14)
C20 Fe2 C22 65.71(15)
C23 Fe2 C22 38.25(13)
F14 C31 C30 121.4(3)
F14 C31 C32 120.7(3)
C30 C31 C32 117.8(4)
F4 C12 C13 122.2(3)
F4 C12 C11 119.7(3)
C13 C12 C11 118.1(4)
C21 C20 C24 107.2(4)
C21 C20 Fe2 70.3(2)
C24 C20 Fe2 69.68(19)
F5 C13 C12 117.2(3)
F5 C13 C8 118.4(3)
C12 C13 C8 124.4(3)
C34 C33 C38 114.5(3)
C34 C33 B2 121.3(3)
C38 C33 B2 124.1(3)
C1 C5 C4 107.6(3)
C1 C5 Fe1 70.0(2)
C4 C5 Fe1 70.3(2)
F1 C9 C10 118.2(3)
F1 C9 C8 119.1(3)
C10 C9 C8 122.7(4)
F12 C29 C30 119.6(3)
F12 C29 C28 120.3(4)
C30 C29 C28 120.2(3)
F11 C28 C29 117.0(3)
F11 C28 C27 120.1(3)
C29 C28 C27 122.8(4)
F15 C32 C27 119.3(3)
F15 C32 C31 116.7(4)
C27 C32 C31 124.0(3)
F13 C30 C29 121.4(3)
F13 C30 C31 118.4(4)
C29 C30 C31 120.1(3)
C13 C8 C9 114.9(3)
C13 C8 B1 120.0(3)
C9 C8 B1 125.2(3)
F3 C11 C10 120.3(3)
F3 C11 C12 119.4(4)
C10 C11 C12 120.3(3)
F20 C38 C37 117.7(3)
F20 C38 C33 119.4(3)
C37 C38 C33 122.9(3)
F16 C34 C35 117.8(3)
F16 C34 C33 117.9(3)
C35 C34 C33 124.3(3)
F6 C15 C16 117.7(3)
F6 C15 C14 118.1(3)
C16 C15 C14 124.2(3)
O4 C26 Fe2 176.6(3)
O3 C25 Fe2 179.6(3)
F17 C35 C34 121.6(3)
F17 C35 C36 120.0(3)
C34 C35 C36 118.4(3)
C23 C24 C20 108.1(4)
C23 C24 Fe2 71.4(2)
C20 C24 Fe2 70.95(19)
F10 C19 C18 117.3(3)
F10 C19 C14 119.7(3)
C18 C19 C14 123.0(3)
C27 B2 C33 111.4(3)
C27 B2 Fe2 122.7(3)
C33 B2 Fe2 125.8(2)
C28 C27 C32 115.0(3)
C28 C27 B2 125.0(4)
C32 C27 B2 120.0(3)
F9 C18 C17 120.2(3)
F9 C18 C19 120.1(3)
C17 C18 C19 119.7(3)
C23 C22 C21 107.3(4)
C23 C22 Fe2 70.6(2)
C21 C22 Fe2 69.4(2)
C5 C1 C2 108.2(3)
C5 C1 Fe1 70.7(2)
C2 C1 Fe1 71.1(2)
F8 C17 C18 120.2(3)
F8 C17 C16 119.9(3)
C18 C17 C16 119.8(3)
O2 C7 Fe1 179.8(4)
F19 C37 C36 119.3(3)
F19 C37 C38 120.9(3)
C36 C37 C38 119.9(3)
F2 C10 C11 119.7(3)
F2 C10 C9 120.7(4)
C11 C10 C9 119.6(3)
F18 C36 C37 120.5(3)
F18 C36 C35 119.5(3)
C37 C36 C35 120.0(3)
C5 C4 C3 108.1(3)
C5 C4 Fe1 70.40(19)
C3 C4 Fe1 71.18(19)
C15 C14 C19 114.3(3)
C15 C14 B1 121.2(3)
C19 C14 B1 124.4(3)
C3 C2 C1 108.2(3)
C3 C2 Fe1 71.0(2)
C1 C2 Fe1 69.4(2)
O1 C6 Fe1 178.7(3)
C22 C23 C24 108.7(3)
C22 C23 Fe2 71.2(2)
C24 C23 Fe2 69.4(2)
F7 C16 C15 121.6(3)
F7 C16 C17 119.4(3)
C15 C16 C17 119.0(3)
C2 C3 C4 107.9(3)
C2 C3 Fe1 70.4(2)
C4 C3 Fe1 69.4(2)
C20 C21 C22 108.6(3)
C20 C21 Fe2 70.77(19)
C22 C21 Fe2 71.22(19)
C8 B1 C14 111.6(3)
C8 B1 Fe1 124.7(2)
C14 B1 Fe1 123.4(3)

loop_
_geom_bond_atom_site_label_1
_geom_bond_atom_site_label_2
_geom_bond_distance
Fe1 C7 1.749(4)
Fe1 C6 1.760(4)
Fe1 B1 1.964(4)
Fe1 C1 2.092(4)
Fe1 C5 2.101(4)
Fe1 C4 2.099(3)
Fe1 C2 2.114(4)
Fe1 C3 2.122(4)
Fe2 C26 1.751(4)
Fe2 C25 1.760(4)
Fe2 B2 1.965(5)
Fe2 C24 2.096(3)
Fe2 C21 2.107(3)
Fe2 C20 2.113(3)
Fe2 C23 2.123(3)
Fe2 C22 2.131(4)
F16 C34 1.357(4)
F17 C35 1.340(4)
F6 C15 1.361(4)
F20 C38 1.354(3)
F14 C31 1.339(4)
F15 C32 1.355(4)
F5 C13 1.361(4)
F19 C37 1.353(4)
F9 C18 1.357(4)
F18 C36 1.347(4)
F10 C19 1.354(3)
F11 C28 1.353(4)
F2 C10 1.352(4)
F1 C9 1.353(4)
F12 C29 1.349(4)
F3 C11 1.353(4)
F7 C16 1.350(4)
F4 C12 1.339(4)
F8 C17 1.355(4)
F13 C30 1.351(4)
O1 C6 1.152(4)
O4 C26 1.157(4)
O3 C25 1.145(4)
C31 C30 1.384(5)
C31 C32 1.395(5)
C12 C13 1.369(5)
C12 C11 1.380(5)
C20 C21 1.407(5)
C20 C24 1.418(5)
C13 C8 1.370(5)
C33 C34 1.386(4)
C33 C38 1.395(5)
C33 B2 1.598(5)
C5 C1 1.410(5)
C5 C4 1.414(5)
C9 C10 1.366(5)
C9 C8 1.398(4)
C29 C30 1.358(5)
C29 C28 1.384(5)
C28 C27 1.382(5)
C32 C27 1.381(5)
C8 B1 1.589(5)
C11 C10 1.365(5)
C38 C37 1.373(5)
C34 C35 1.373(5)
O2 C7 1.158(4)
C15 C16 1.366(5)
C15 C14 1.385(4)
C35 C36 1.381(5)
C24 C23 1.414(5)
C19 C18 1.381(4)
C19 C14 1.389(5)
B2 C27 1.595(5)
C18 C17 1.360(5)
C22 C23 1.394(5)
C22 C21 1.428(5)
C1 C2 1.420(4)
C17 C16 1.373(5)
C37 C36 1.367(4)
C4 C3 1.422(5)
C14 B1 1.600(5)
C2 C3 1.398(5)
